data_4305469
loop_
_publ_author_name
'Angel B. Rivas'
'Jos\'e M. Gasc\'on'
'Fernando J. Lahoz'
'Ana I. Balana'
'Alvaro J. Pardey'
'Luis A. Oro'
'Jes\'us J. P\'erez-Torrente'

_publ_contact_author_address
;
  Dr. Fernando J. Lahoz
  Departamento de Qu\'imica Inorg\'anica - I.C.M.A.
  Facultad de Ciencias
  Universidad de Zaragoza - C.S.I.C.
  50009 Zaragoza, Spain
;
_publ_contact_author_email lahoz@unizar.es
_publ_contact_author_fax '+34 976 761187'
_publ_contact_author_name 'Dr. Fernando J. Lahoz'
_publ_contact_author_phone '+34 976 761147'
_publ_section_title
;
Synthesis, Structural Characterization, and Ligand Replacement Reactions
of gem-Dithiolato-Bridged Rhodium and Iridium Complexes
;
_journal_name_full 'Inorganic Chemistry'
_journal_page_first 6090
_journal_page_last 6104
_journal_paper_doi 10.1021/ic800464p
_journal_volume 47
_journal_year 2008
_chemical_formula_moiety 'C23 H38 Rh2 S2'
_chemical_formula_sum 'C23 H38 Rh2 S2'
_chemical_formula_weight 584.47
_chemical_name_systematic
; 
 ? 
;
_space_group_IT_number 2
_symmetry_cell_setting triclinic
_symmetry_space_group_name_Hall '-P 1'
_symmetry_space_group_name_H-M 'P -1'
_atom_sites_solution_hydrogens geom
_atom_sites_solution_primary direct
_atom_sites_solution_secondary difmap
_audit_creation_method SHELXL-97
_cell_angle_alpha 99.427(1)
_cell_angle_beta 91.151(1)
_cell_angle_gamma 104.990(1)
_cell_formula_units_Z 2
_cell_length_a 6.4559(4)
_cell_length_b 10.8020(6)
_cell_length_c 16.8466(10)
_cell_measurement_reflns_used 6234
_cell_measurement_temperature 100(2)
_cell_measurement_theta_max 28.276
_cell_measurement_theta_min 2.455
_cell_volume 1117.11(11)
_computing_cell_refinement 'SAINT+ v. 6.22 (Bruker AXS, 2001)'
_computing_data_collection 'SMART v. 5.625 (Bruker AXS, 2001)'
_computing_data_reduction 'SAINT+ v. 6.22 (Bruker AXS, 2001)'
_computing_molecular_graphics 'XP, SHELXTL v. 6.10 (Bruker, 2000)'
_computing_publication_material 'XCIF, SHELXTL v. 6.10 (Bruker, 2000)'
_computing_structure_refinement 'SHELXL-97 (Sheldrick, 1997)'
_computing_structure_solution 'SHELXS-97 (Sheldrick, 1990)'
_diffrn_ambient_temperature 100(2)
_diffrn_detector_area_resol_mean 8.26
_diffrn_measured_fraction_theta_full 0.964
_diffrn_measured_fraction_theta_max 0.943
_diffrn_measurement_device_type 'Bruker SMART APEX CCD system'
_diffrn_measurement_method '\w rotations with narrow frames'
_diffrn_radiation_monochromator graphite
_diffrn_radiation_source 'fine-focus sealed tube'
_diffrn_radiation_type MoK\a
_diffrn_radiation_wavelength 0.71073
_diffrn_reflns_av_R_equivalents 0.0252
_diffrn_reflns_av_sigmaI/netI 0.0322
_diffrn_reflns_limit_h_max 8
_diffrn_reflns_limit_h_min -8
_diffrn_reflns_limit_k_max 14
_diffrn_reflns_limit_k_min -13
_diffrn_reflns_limit_l_max 21
_diffrn_reflns_limit_l_min -22
_diffrn_reflns_number 13859
_diffrn_reflns_theta_full 28.00
_diffrn_reflns_theta_max 28.34
_diffrn_reflns_theta_min 1.98
_diffrn_standards_number 'no decay'
_exptl_absorpt_coefficient_mu 1.671
_exptl_absorpt_correction_T_max 0.9642
_exptl_absorpt_correction_T_min 0.5656
_exptl_absorpt_correction_type multi-scan
_exptl_absorpt_process_details
; SADABS: Area-Detector Absorption Correction. Bruker-AXS 
  within SAINT+ package, v. 6.22 (2001).
;
_exptl_crystal_colour orange
_exptl_crystal_density_diffrn 1.738
_exptl_crystal_density_method 'not measured'
_exptl_crystal_description laminar
_exptl_crystal_F_000 596
_exptl_crystal_size_max 0.385
_exptl_crystal_size_mid 0.114
_exptl_crystal_size_min 0.022
_refine_diff_density_max 0.542
_refine_diff_density_min -0.442
_refine_diff_density_rms 0.088
_refine_ls_extinction_method none
_refine_ls_goodness_of_fit_ref 1.026
_refine_ls_hydrogen_treatment mixed
_refine_ls_matrix_type full
_refine_ls_number_parameters 396
_refine_ls_number_reflns 5274
_refine_ls_number_restraints 0
_refine_ls_restrained_S_all 1.026
_refine_ls_R_factor_all 0.0280
_refine_ls_R_factor_gt 0.0231
_refine_ls_shift/su_max 0.002
_refine_ls_shift/su_mean 0.000
_refine_ls_structure_factor_coef Fsqd
_refine_ls_weighting_details 'calc w=1/[\s^2^(Fo^2^)+(0.0231P)^2^+0.2684P] where P=(Fo^2^+2Fc^2^)/3'
_refine_ls_weighting_scheme calc
_refine_ls_wR_factor_gt 0.0495
_refine_ls_wR_factor_ref 0.0511
_reflns_number_gt 4699
_reflns_number_total 5274
_reflns_threshold_expression >2sigma(I)
_cod_data_source_file ic800464p-file002_2.cif
_cod_data_source_block compound_2
_cod_depositor_comments
;
The following automatic conversions were performed:
'_symmetry_cell_setting' value 'Triclinic' changed to 'triclinic'
according to '/home/saulius/struct/CIF-dictionaries/cif_core.dic'
dictionary named 'cif_core.dic' version 2.4.1 from 2010-06-29.

Automatic conversion script
Id: cif_fix_enum 1527 2010-12-29 10:47:43Z saulius 
;
_cod_database_code 4305469

loop_
_symmetry_equiv_pos_as_xyz
'x, y, z'
'-x, -y, -z'

loop_
_atom_site_label
_atom_site_type_symbol
_atom_site_fract_x
_atom_site_fract_y
_atom_site_fract_z
_atom_site_U_iso_or_equiv
_atom_site_adp_type
_atom_site_occupancy
_atom_site_symmetry_multiplicity
_atom_site_calc_flag
_atom_site_refinement_flags
_atom_site_disorder_assembly
_atom_site_disorder_group
Rh1 Rh 0.18422(3) 0.498881(16) 0.272761(10) 0.01020(5) Uani 1 1 d . . .
Rh2 Rh 0.28607(3) 0.743020(16) 0.216723(10) 0.01070(5) Uani 1 1 d . . .
S1 S 0.40825(8) 0.69843(5) 0.33944(3) 0.01144(11) Uani 1 1 d . . .
S2 S -0.01475(8) 0.65783(5) 0.28734(3) 0.01117(11) Uani 1 1 d . . .
C1 C -0.0694(4) 0.3224(2) 0.24777(14) 0.0152(5) Uani 1 1 d . . .
H1 H -0.189(4) 0.345(2) 0.2665(15) 0.021(7) Uiso 1 1 d . . .
C2 C 0.0029(4) 0.3571(2) 0.17514(14) 0.0149(5) Uani 1 1 d . . .
H2 H -0.077(4) 0.404(3) 0.1515(16) 0.022(7) Uiso 1 1 d . . .
C3 C 0.1439(4) 0.2884(2) 0.12340(15) 0.0186(5) Uani 1 1 d . . .
H3A H 0.106(4) 0.285(3) 0.0690(17) 0.023(7) Uiso 1 1 d . . .
H3B H 0.106(4) 0.201(3) 0.1309(16) 0.022(7) Uiso 1 1 d . . .
C4 C 0.3850(4) 0.3524(2) 0.14392(14) 0.0182(5) Uani 1 1 d . . .
H4A H 0.442(4) 0.417(2) 0.1102(15) 0.016(6) Uiso 1 1 d . . .
H4B H 0.463(4) 0.286(3) 0.1305(15) 0.021(7) Uiso 1 1 d . . .
C5 C 0.4387(4) 0.4208(2) 0.23022(14) 0.0144(4) Uani 1 1 d . . .
H5 H 0.561(4) 0.496(3) 0.2379(15) 0.024(7) Uiso 1 1 d . . .
C6 C 0.3637(4) 0.3664(2) 0.29688(14) 0.0147(4) Uani 1 1 d . . .
H6A H 0.439(4) 0.406(2) 0.3476(14) 0.009(6) Uiso 1 1 d . . .
C7 C 0.2278(4) 0.2269(2) 0.29071(16) 0.0192(5) Uani 1 1 d . . .
H7A H 0.270(4) 0.196(2) 0.3344(15) 0.015(6) Uiso 1 1 d . . .
H7B H 0.264(4) 0.178(3) 0.2410(16) 0.018(7) Uiso 1 1 d . . .
C8 C -0.0137(4) 0.2163(2) 0.28475(16) 0.0199(5) Uani 1 1 d . . .
H8A H -0.064(4) 0.225(3) 0.3372(17) 0.023(7) Uiso 1 1 d . . .
H8B H -0.089(4) 0.138(2) 0.2569(15) 0.015(6) Uiso 1 1 d . . .
C9 C 0.1252(4) 0.6913(2) 0.09991(13) 0.0156(5) Uani 1 1 d . . .
H9 H -0.010(4) 0.637(2) 0.1046(15) 0.016(6) Uiso 1 1 d . . .
C10 C 0.1539(4) 0.8240(2) 0.12509(14) 0.0167(5) Uani 1 1 d . . .
H10 H 0.034(4) 0.852(2) 0.1475(15) 0.018(6) Uiso 1 1 d . . .
C11 C 0.3212(4) 0.9273(2) 0.09236(16) 0.0209(5) Uani 1 1 d . . .
H11A H 0.262(4) 1.000(3) 0.0874(15) 0.022(7) Uiso 1 1 d . . .
H11B H 0.341(4) 0.890(2) 0.0381(15) 0.013(6) Uiso 1 1 d . . .
C12 C 0.5316(4) 0.9730(2) 0.14511(16) 0.0220(5) Uani 1 1 d . . .
H12A H 0.526(4) 1.045(3) 0.1856(16) 0.021(7) Uiso 1 1 d . . .
H12B H 0.656(4) 1.009(3) 0.1159(16) 0.026(7) Uiso 1 1 d . . .
C13 C 0.5773(4) 0.8683(2) 0.18671(14) 0.0158(5) Uani 1 1 d . . .
H13 H 0.660(4) 0.899(2) 0.2348(16) 0.018(7) Uiso 1 1 d . . .
C14 C 0.5629(3) 0.7408(2) 0.14980(13) 0.0146(4) Uani 1 1 d . . .
H14 H 0.641(4) 0.697(2) 0.1746(14) 0.008(6) Uiso 1 1 d . . .
C15 C 0.5038(4) 0.6904(3) 0.06096(14) 0.0192(5) Uani 1 1 d . . .
H15A H 0.575(4) 0.628(2) 0.0428(15) 0.015(6) Uiso 1 1 d . . .
H15B H 0.563(4) 0.763(3) 0.0308(16) 0.023(7) Uiso 1 1 d . . .
C16 C 0.2612(4) 0.6306(3) 0.04188(15) 0.0198(5) Uani 1 1 d . . .
H16A H 0.228(4) 0.539(3) 0.0421(15) 0.017(7) Uiso 1 1 d . . .
H16B H 0.221(4) 0.635(3) -0.0105(18) 0.029(8) Uiso 1 1 d . . .
C17 C 0.1600(3) 0.7331(2) 0.38218(13) 0.0107(4) Uani 1 1 d . . .
C18 C 0.0877(3) 0.6522(2) 0.44952(13) 0.0122(4) Uani 1 1 d . . .
H18 H 0.070(4) 0.562(2) 0.4254(14) 0.010(6) Uiso 1 1 d . . .
C19 C 0.1780(3) 0.8801(2) 0.41203(13) 0.0121(4) Uani 1 1 d . . .
H19 H 0.170(4) 0.892(2) 0.4710(14) 0.008(6) Uiso 1 1 d . . .
C20 C 0.2612(4) 0.6836(2) 0.51836(14) 0.0165(5) Uani 1 1 d . . .
H20A H 0.212(4) 0.632(2) 0.5586(15) 0.017(6) Uiso 1 1 d . . .
H20B H 0.401(4) 0.668(2) 0.4993(14) 0.014(6) Uiso 1 1 d . . .
H20C H 0.291(4) 0.771(2) 0.5433(15) 0.015(6) Uiso 1 1 d . . .
C21 C -0.1278(4) 0.6646(2) 0.48033(15) 0.0156(5) Uani 1 1 d . . .
H21A H -0.125(4) 0.750(3) 0.5066(15) 0.018(7) Uiso 1 1 d . . .
H21B H -0.244(4) 0.636(2) 0.4371(15) 0.013(6) Uiso 1 1 d . . .
H21C H -0.176(4) 0.608(2) 0.5153(16) 0.019(7) Uiso 1 1 d . . .
C22 C -0.0128(4) 0.9228(2) 0.38174(17) 0.0200(5) Uani 1 1 d . . .
H22A H -0.010(4) 1.009(3) 0.4058(15) 0.016(6) Uiso 1 1 d . . .
H22B H -0.018(5) 0.924(3) 0.3222(19) 0.038(9) Uiso 1 1 d . . .
H22C H -0.147(5) 0.868(3) 0.3926(16) 0.028(7) Uiso 1 1 d . . .
C23 C 0.3862(4) 0.9736(2) 0.39389(16) 0.0189(5) Uani 1 1 d . . .
H23A H 0.388(4) 1.065(3) 0.4178(17) 0.034(8) Uiso 1 1 d . . .
H23B H 0.514(4) 0.953(2) 0.4155(15) 0.023(7) Uiso 1 1 d . . .
H23C H 0.400(4) 0.973(3) 0.3354(18) 0.033(8) Uiso 1 1 d . . .

loop_
_atom_site_aniso_label
_atom_site_aniso_U_11
_atom_site_aniso_U_22
_atom_site_aniso_U_33
_atom_site_aniso_U_23
_atom_site_aniso_U_13
_atom_site_aniso_U_12
Rh1 0.00982(9) 0.01051(9) 0.01004(9) 0.00016(6) -0.00035(6) 0.00337(6)
Rh2 0.01024(9) 0.01310(9) 0.00881(9) 0.00177(6) 0.00069(6) 0.00326(7)
S1 0.0100(2) 0.0133(3) 0.0102(3) 0.0006(2) 0.00003(19) 0.0028(2)
S2 0.0105(2) 0.0128(3) 0.0099(3) 0.0005(2) 0.00007(19) 0.0034(2)
C1 0.0105(10) 0.0132(11) 0.0199(12) -0.0012(9) -0.0008(9) 0.0021(9)
C2 0.0149(11) 0.0129(11) 0.0154(11) -0.0014(9) -0.0038(9) 0.0035(9)
C3 0.0208(12) 0.0199(12) 0.0136(12) -0.0031(10) -0.0011(9) 0.0068(10)
C4 0.0211(12) 0.0211(12) 0.0140(12) 0.0024(10) 0.0046(9) 0.0087(10)
C5 0.0122(11) 0.0127(11) 0.0193(12) 0.0009(9) 0.0012(9) 0.0063(9)
C6 0.0152(11) 0.0141(11) 0.0153(12) -0.0010(9) -0.0029(9) 0.0074(9)
C7 0.0205(12) 0.0167(12) 0.0226(13) 0.0050(10) 0.0002(10) 0.0081(10)
C8 0.0225(13) 0.0157(12) 0.0204(13) 0.0035(10) 0.0034(10) 0.0030(10)
C9 0.0137(11) 0.0237(12) 0.0090(11) 0.0031(9) -0.0025(8) 0.0040(10)
C10 0.0148(11) 0.0249(13) 0.0145(11) 0.0077(10) 0.0008(9) 0.0100(10)
C11 0.0242(13) 0.0198(12) 0.0223(14) 0.0094(10) 0.0027(10) 0.0089(10)
C12 0.0214(13) 0.0190(13) 0.0249(14) 0.0094(11) 0.0055(10) 0.0007(10)
C13 0.0123(11) 0.0218(12) 0.0130(11) 0.0054(9) 0.0021(9) 0.0025(9)
C14 0.0113(10) 0.0224(12) 0.0117(11) 0.0053(9) 0.0030(8) 0.0057(9)
C15 0.0210(12) 0.0256(13) 0.0128(12) 0.0016(10) 0.0054(9) 0.0101(11)
C16 0.0226(13) 0.0249(14) 0.0113(12) -0.0030(10) -0.0020(9) 0.0092(11)
C17 0.0092(10) 0.0114(10) 0.0104(10) 0.0003(8) 0.0002(8) 0.0015(8)
C18 0.0128(10) 0.0123(11) 0.0117(11) 0.0032(9) 0.0023(8) 0.0031(9)
C19 0.0153(11) 0.0100(10) 0.0109(11) 0.0007(8) 0.0013(8) 0.0038(8)
C20 0.0183(12) 0.0198(12) 0.0101(11) 0.0037(9) -0.0013(9) 0.0024(10)
C21 0.0141(11) 0.0184(12) 0.0148(12) 0.0049(10) 0.0043(9) 0.0040(9)
C22 0.0159(12) 0.0141(12) 0.0300(15) 0.0015(10) 0.0001(10) 0.0059(10)
C23 0.0159(12) 0.0129(11) 0.0259(14) -0.0001(10) 0.0005(10) 0.0023(9)

loop_
_atom_type_symbol
_atom_type_description
_atom_type_scat_dispersion_real
_atom_type_scat_dispersion_imag
_atom_type_scat_source
C C 0.0033 0.0016 'International Tables Vol C Tables 4.2.6.8 and 6.1.1.4'
H H 0.0000 0.0000 'International Tables Vol C Tables 4.2.6.8 and 6.1.1.4'
S S 0.1246 0.1234 'International Tables Vol C Tables 4.2.6.8 and 6.1.1.4'
Rh Rh -1.1178 0.9187 'International Tables Vol C Tables 4.2.6.8 and 6.1.1.4'

loop_
_geom_angle_atom_site_label_1
_geom_angle_atom_site_label_2
_geom_angle_atom_site_label_3
_geom_angle
_geom_angle_site_symmetry_1
_geom_angle_site_symmetry_3
_geom_angle_publ_flag
C5 Rh1 C6 38.08(8) . . ?
C5 Rh1 C1 97.84(9) . . ?
C6 Rh1 C1 81.52(9) . . ?
C5 Rh1 C2 82.75(9) . . ?
C6 Rh1 C2 90.54(9) . . ?
C1 Rh1 C2 37.92(9) . . ?
C5 Rh1 S1 95.25(6) . . ?
C6 Rh1 S1 101.24(6) . . ?
C1 Rh1 S1 161.50(7) . . ?
C2 Rh1 S1 158.26(6) . . ?
C5 Rh1 S2 153.97(6) . . ?
C6 Rh1 S2 163.39(6) . . ?
C1 Rh1 S2 101.16(6) . . ?
C2 Rh1 S2 101.66(6) . . ?
S1 Rh1 S2 71.122(19) . . ?
C5 Rh1 Rh2 101.63(6) . . ?
C6 Rh1 Rh2 134.75(6) . . ?
C1 Rh1 Rh2 135.81(6) . . ?
C2 Rh1 Rh2 106.30(6) . . ?
S1 Rh1 Rh2 52.731(14) . . ?
S2 Rh1 Rh2 52.399(14) . . ?
C9 Rh2 C14 82.86(9) . . ?
C9 Rh2 C13 97.90(9) . . ?
C14 Rh2 C13 38.08(9) . . ?
C9 Rh2 C10 37.85(9) . . ?
C14 Rh2 C10 90.29(9) . . ?
C13 Rh2 C10 81.30(9) . . ?
C9 Rh2 S2 96.62(6) . . ?
C14 Rh2 S2 156.81(7) . . ?
C13 Rh2 S2 161.36(7) . . ?
C10 Rh2 S2 103.54(6) . . ?
C9 Rh2 S1 154.23(7) . . ?
C14 Rh2 S1 99.35(6) . . ?
C13 Rh2 S1 99.39(6) . . ?
C10 Rh2 S1 165.22(7) . . ?
S2 Rh2 S1 71.331(19) . . ?
C9 Rh2 Rh1 102.06(7) . . ?
C14 Rh2 Rh1 104.12(6) . . ?
C13 Rh2 Rh1 133.77(6) . . ?
C10 Rh2 Rh1 135.92(6) . . ?
S2 Rh2 Rh1 53.157(14) . . ?
S1 Rh2 Rh1 52.353(14) . . ?
C17 S1 Rh1 86.65(7) . . ?
C17 S1 Rh2 86.80(7) . . ?
Rh1 S1 Rh2 74.916(17) . . ?
C17 S2 Rh2 86.84(7) . . ?
C17 S2 Rh1 85.66(7) . . ?
Rh2 S2 Rh1 74.445(16) . . ?
C2 C1 C8 124.4(2) . . ?
C2 C1 Rh1 71.08(13) . . ?
C8 C1 Rh1 111.16(15) . . ?
C2 C1 H1 118.3(16) . . ?
C8 C1 H1 114.3(16) . . ?
Rh1 C1 H1 105.2(16) . . ?
C1 C2 C3 122.9(2) . . ?
C1 C2 Rh1 71.00(13) . . ?
C3 C2 Rh1 112.21(15) . . ?
C1 C2 H2 114.6(16) . . ?
C3 C2 H2 119.4(16) . . ?
Rh1 C2 H2 102.6(16) . . ?
C2 C3 C4 112.67(19) . . ?
C2 C3 H3A 108.8(16) . . ?
C4 C3 H3A 111.6(16) . . ?
C2 C3 H3B 106.8(16) . . ?
C4 C3 H3B 111.6(16) . . ?
H3A C3 H3B 105(2) . . ?
C5 C4 C3 113.9(2) . . ?
C5 C4 H4A 106.7(15) . . ?
C3 C4 H4A 111.5(14) . . ?
C5 C4 H4B 111.1(15) . . ?
C3 C4 H4B 108.5(15) . . ?
H4A C4 H4B 105(2) . . ?
C6 C5 C4 124.5(2) . . ?
C6 C5 Rh1 71.83(13) . . ?
C4 C5 Rh1 109.94(15) . . ?
C6 C5 H5 118.9(16) . . ?
C4 C5 H5 114.6(16) . . ?
Rh1 C5 H5 103.0(16) . . ?
C5 C6 C7 123.2(2) . . ?
C5 C6 Rh1 70.09(13) . . ?
C7 C6 Rh1 113.73(15) . . ?
C5 C6 H6A 117.0(14) . . ?
C7 C6 H6A 116.3(14) . . ?
Rh1 C6 H6A 104.1(14) . . ?
C6 C7 C8 112.31(19) . . ?
C6 C7 H7A 106.8(15) . . ?
C8 C7 H7A 113.2(15) . . ?
C6 C7 H7B 106.2(15) . . ?
C8 C7 H7B 108.6(15) . . ?
H7A C7 H7B 109(2) . . ?
C1 C8 C7 113.8(2) . . ?
C1 C8 H8A 105.5(16) . . ?
C7 C8 H8A 109.2(16) . . ?
C1 C8 H8B 109.2(16) . . ?
C7 C8 H8B 111.2(15) . . ?
H8A C8 H8B 108(2) . . ?
C10 C9 C16 125.4(2) . . ?
C10 C9 Rh2 72.28(13) . . ?
C16 C9 Rh2 108.97(15) . . ?
C10 C9 H9 116.9(15) . . ?
C16 C9 H9 114.5(15) . . ?
Rh2 C9 H9 107.1(15) . . ?
C9 C10 C11 123.2(2) . . ?
C9 C10 Rh2 69.87(13) . . ?
C11 C10 Rh2 113.18(15) . . ?
C9 C10 H10 117.3(15) . . ?
C11 C10 H10 115.5(15) . . ?
Rh2 C10 H10 106.4(15) . . ?
C10 C11 C12 112.1(2) . . ?
C10 C11 H11A 109.3(15) . . ?
C12 C11 H11A 110.8(15) . . ?
C10 C11 H11B 106.7(14) . . ?
C12 C11 H11B 112.3(14) . . ?
H11A C11 H11B 105(2) . . ?
C13 C12 C11 113.2(2) . . ?
C13 C12 H12A 108.1(16) . . ?
C11 C12 H12A 109.6(16) . . ?
C13 C12 H12B 109.3(16) . . ?
C11 C12 H12B 113.1(16) . . ?
H12A C12 H12B 103(2) . . ?
C14 C13 C12 125.4(2) . . ?
C14 C13 Rh2 70.87(13) . . ?
C12 C13 Rh2 110.96(15) . . ?
C14 C13 H13 117.1(16) . . ?
C12 C13 H13 114.6(16) . . ?
Rh2 C13 H13 105.2(16) . . ?
C13 C14 C15 123.6(2) . . ?
C13 C14 Rh2 71.05(13) . . ?
C15 C14 Rh2 111.97(15) . . ?
C13 C14 H14 116.3(15) . . ?
C15 C14 H14 115.7(15) . . ?
Rh2 C14 H14 107.0(15) . . ?
C14 C15 C16 113.03(19) . . ?
C14 C15 H15A 109.5(15) . . ?
C16 C15 H15A 109.0(15) . . ?
C14 C15 H15B 108.3(15) . . ?
C16 C15 H15B 112.3(15) . . ?
H15A C15 H15B 104(2) . . ?
C9 C16 C15 113.4(2) . . ?
C9 C16 H16A 109.4(15) . . ?
C15 C16 H16A 109.3(15) . . ?
C9 C16 H16B 109.6(17) . . ?
C15 C16 H16B 111.1(17) . . ?
H16A C16 H16B 104(2) . . ?
C18 C17 C19 111.23(17) . . ?
C18 C17 S1 110.12(14) . . ?
C19 C17 S1 114.61(14) . . ?
C18 C17 S2 110.03(14) . . ?
C19 C17 S2 115.12(15) . . ?
S1 C17 S2 94.65(10) . . ?
C21 C18 C20 111.68(19) . . ?
C21 C18 C17 112.57(18) . . ?
C20 C18 C17 111.78(18) . . ?
C21 C18 H18 107.7(14) . . ?
C20 C18 H18 106.4(14) . . ?
C17 C18 H18 106.2(14) . . ?
C23 C19 C22 108.94(19) . . ?
C23 C19 C17 115.05(18) . . ?
C22 C19 C17 113.06(18) . . ?
C23 C19 H19 107.7(13) . . ?
C22 C19 H19 104.7(13) . . ?
C17 C19 H19 106.7(13) . . ?
C18 C20 H20A 109.5(15) . . ?
C18 C20 H20B 112.3(14) . . ?
H20A C20 H20B 109(2) . . ?
C18 C20 H20C 111.3(15) . . ?
H20A C20 H20C 107(2) . . ?
H20B C20 H20C 107(2) . . ?
C18 C21 H21A 113.7(15) . . ?
C18 C21 H21B 112.4(14) . . ?
H21A C21 H21B 109(2) . . ?
C18 C21 H21C 111.1(16) . . ?
H21A C21 H21C 108(2) . . ?
H21B C21 H21C 102(2) . . ?
C19 C22 H22A 112.2(15) . . ?
C19 C22 H22B 113.7(17) . . ?
H22A C22 H22B 105(2) . . ?
C19 C22 H22C 111.8(17) . . ?
H22A C22 H22C 107(2) . . ?
H22B C22 H22C 107(2) . . ?
C19 C23 H23A 109.6(16) . . ?
C19 C23 H23B 111.6(15) . . ?
H23A C23 H23B 109(2) . . ?
C19 C23 H23C 112.6(17) . . ?
H23A C23 H23C 105(2) . . ?
H23B C23 H23C 108(2) . . ?

loop_
_geom_bond_atom_site_label_1
_geom_bond_atom_site_label_2
_geom_bond_distance
_geom_bond_site_symmetry_2
_geom_bond_publ_flag
Rh1 C5 2.119(2) . ?
Rh1 C6 2.141(2) . ?
Rh1 C1 2.142(2) . ?
Rh1 C2 2.143(2) . ?
Rh1 S1 2.3514(5) . ?
Rh1 S2 2.3819(6) . ?
Rh1 Rh2 2.8674(3) . ?
Rh2 C9 2.126(2) . ?
Rh2 C14 2.135(2) . ?
Rh2 C13 2.138(2) . ?
Rh2 C10 2.157(2) . ?
Rh2 S2 2.3581(5) . ?
Rh2 S1 2.3633(6) . ?
S1 C17 1.870(2) . ?
S2 C17 1.875(2) . ?
C1 C2 1.392(3) . ?
C1 C8 1.506(3) . ?
C1 H1 0.92(3) . ?
C2 C3 1.520(3) . ?
C2 H2 0.94(3) . ?
C3 C4 1.537(3) . ?
C3 H3A 0.94(3) . ?
C3 H3B 0.94(3) . ?
C4 C5 1.508(3) . ?
C4 H4A 0.97(2) . ?
C4 H4B 0.98(3) . ?
C5 C6 1.390(3) . ?
C5 H5 0.96(3) . ?
C6 C7 1.520(3) . ?
C6 H6A 0.95(2) . ?
C7 C8 1.534(3) . ?
C7 H7A 0.92(2) . ?
C7 H7B 0.98(3) . ?
C8 H8A 0.94(3) . ?
C8 H8B 0.91(3) . ?
C9 C10 1.389(3) . ?
C9 C16 1.509(3) . ?
C9 H9 0.93(3) . ?
C10 C11 1.522(3) . ?
C10 H10 0.96(3) . ?
C11 C12 1.529(4) . ?
C11 H11A 0.97(3) . ?
C11 H11B 0.96(3) . ?
C12 C13 1.511(3) . ?
C12 H12A 0.96(3) . ?
C12 H12B 0.98(3) . ?
C13 C14 1.394(3) . ?
C13 H13 0.93(3) . ?
C14 C15 1.511(3) . ?
C14 H14 0.91(2) . ?
C15 C16 1.537(3) . ?
C15 H15A 0.92(3) . ?
C15 H15B 1.00(3) . ?
C16 H16A 0.96(3) . ?
C16 H16B 0.93(3) . ?
C17 C18 1.550(3) . ?
C17 C19 1.559(3) . ?
C18 C21 1.525(3) . ?
C18 C20 1.528(3) . ?
C18 H18 0.97(2) . ?
C19 C23 1.528(3) . ?
C19 C22 1.528(3) . ?
C19 H19 0.98(2) . ?
C20 H20A 0.96(3) . ?
C20 H20B 1.01(2) . ?
C20 H20C 0.93(3) . ?
C21 H21A 0.95(3) . ?
C21 H21B 0.99(2) . ?
C21 H21C 0.92(3) . ?
C22 H22A 0.94(3) . ?
C22 H22B 1.00(3) . ?
C22 H22C 0.96(3) . ?
C23 H23A 1.00(3) . ?
C23 H23B 0.99(3) . ?
C23 H23C 0.99(3) . ?

loop_
_geom_torsion_atom_site_label_1
_geom_torsion_atom_site_label_2
_geom_torsion_atom_site_label_3
_geom_torsion_atom_site_label_4
_geom_torsion
_geom_torsion_site_symmetry_1
_geom_torsion_site_symmetry_2
_geom_torsion_site_symmetry_3
_geom_torsion_site_symmetry_4
_geom_torsion_publ_flag
C5 Rh1 Rh2 C9 88.81(9) . . . . ?
C6 Rh1 Rh2 C9 110.74(11) . . . . ?
C1 Rh1 Rh2 C9 -25.49(11) . . . . ?
C2 Rh1 Rh2 C9 3.06(9) . . . . ?
S1 Rh1 Rh2 C9 176.56(7) . . . . ?
S2 Rh1 Rh2 C9 -89.26(7) . . . . ?
C5 Rh1 Rh2 C14 3.25(9) . . . . ?
C6 Rh1 Rh2 C14 25.18(11) . . . . ?
C1 Rh1 Rh2 C14 -111.05(11) . . . . ?
C2 Rh1 Rh2 C14 -82.50(9) . . . . ?
S1 Rh1 Rh2 C14 91.00(7) . . . . ?
S2 Rh1 Rh2 C14 -174.82(7) . . . . ?
C5 Rh1 Rh2 C13 -24.73(11) . . . . ?
C6 Rh1 Rh2 C13 -2.80(12) . . . . ?
C1 Rh1 Rh2 C13 -139.03(13) . . . . ?
C2 Rh1 Rh2 C13 -110.48(11) . . . . ?
S1 Rh1 Rh2 C13 63.02(9) . . . . ?
S2 Rh1 Rh2 C13 157.20(9) . . . . ?
C5 Rh1 Rh2 C10 108.75(11) . . . . ?
C6 Rh1 Rh2 C10 130.68(12) . . . . ?
C1 Rh1 Rh2 C10 -5.55(13) . . . . ?
C2 Rh1 Rh2 C10 23.00(11) . . . . ?
S1 Rh1 Rh2 C10 -163.50(9) . . . . ?
S2 Rh1 Rh2 C10 -69.32(9) . . . . ?
C5 Rh1 Rh2 S2 178.07(7) . . . . ?
C6 Rh1 Rh2 S2 -160.00(9) . . . . ?
C1 Rh1 Rh2 S2 63.77(9) . . . . ?
C2 Rh1 Rh2 S2 92.32(7) . . . . ?
S1 Rh1 Rh2 S2 -94.18(2) . . . . ?
C5 Rh1 Rh2 S1 -87.75(7) . . . . ?
C6 Rh1 Rh2 S1 -65.82(9) . . . . ?
C1 Rh1 Rh2 S1 157.95(9) . . . . ?
C2 Rh1 Rh2 S1 -173.50(7) . . . . ?
S2 Rh1 Rh2 S1 94.18(2) . . . . ?
C5 Rh1 S1 C17 -171.79(9) . . . . ?
C6 Rh1 S1 C17 -133.75(9) . . . . ?
C1 Rh1 S1 C17 -36.9(2) . . . . ?
C2 Rh1 S1 C17 104.64(18) . . . . ?
S2 Rh1 S1 C17 30.96(7) . . . . ?
Rh2 Rh1 S1 C17 87.58(7) . . . . ?
C5 Rh1 S1 Rh2 100.63(6) . . . . ?
C6 Rh1 S1 Rh2 138.66(6) . . . . ?
C1 Rh1 S1 Rh2 -124.4(2) . . . . ?
C2 Rh1 S1 Rh2 17.06(17) . . . . ?
S2 Rh1 S1 Rh2 -56.625(16) . . . . ?
C9 Rh2 S1 C17 -95.15(16) . . . . ?
C14 Rh2 S1 C17 171.93(9) . . . . ?
C13 Rh2 S1 C17 133.32(9) . . . . ?
C10 Rh2 S1 C17 41.9(3) . . . . ?
S2 Rh2 S1 C17 -29.99(7) . . . . ?
Rh1 Rh2 S1 C17 -87.39(7) . . . . ?
C9 Rh2 S1 Rh1 -7.75(15) . . . . ?
C14 Rh2 S1 Rh1 -100.68(7) . . . . ?
C13 Rh2 S1 Rh1 -139.29(7) . . . . ?
C10 Rh2 S1 Rh1 129.2(2) . . . . ?
S2 Rh2 S1 Rh1 57.403(16) . . . . ?
C9 Rh2 S2 C17 -173.49(9) . . . . ?
C14 Rh2 S2 C17 99.21(17) . . . . ?
C13 Rh2 S2 C17 -32.5(2) . . . . ?
C10 Rh2 S2 C17 -135.65(9) . . . . ?
S1 Rh2 S2 C17 29.91(7) . . . . ?
Rh1 Rh2 S2 C17 86.37(7) . . . . ?
C9 Rh2 S2 Rh1 100.14(7) . . . . ?
C14 Rh2 S2 Rh1 12.84(16) . . . . ?
C13 Rh2 S2 Rh1 -118.9(2) . . . . ?
C10 Rh2 S2 Rh1 137.98(7) . . . . ?
S1 Rh2 S2 Rh1 -56.464(16) . . . . ?
C5 Rh1 S2 C17 -92.22(16) . . . . ?
C6 Rh1 S2 C17 33.9(2) . . . . ?
C1 Rh1 S2 C17 131.67(9) . . . . ?
C2 Rh1 S2 C17 170.38(9) . . . . ?
S1 Rh1 S2 C17 -30.91(7) . . . . ?
Rh2 Rh1 S2 C17 -87.92(7) . . . . ?
C5 Rh1 S2 Rh2 -4.30(15) . . . . ?
C6 Rh1 S2 Rh2 121.8(2) . . . . ?
C1 Rh1 S2 Rh2 -140.41(7) . . . . ?
C2 Rh1 S2 Rh2 -101.70(6) . . . . ?
S1 Rh1 S2 Rh2 57.015(17) . . . . ?
C5 Rh1 C1 C2 -67.41(15) . . . . ?
C6 Rh1 C1 C2 -101.94(14) . . . . ?
S1 Rh1 C1 C2 157.96(16) . . . . ?
S2 Rh1 C1 C2 94.70(13) . . . . ?
Rh2 Rh1 C1 C2 48.28(17) . . . . ?
C5 Rh1 C1 C8 53.13(18) . . . . ?
C6 Rh1 C1 C8 18.61(17) . . . . ?
C2 Rh1 C1 C8 120.5(2) . . . . ?
S1 Rh1 C1 C8 -81.5(3) . . . . ?
S2 Rh1 C1 C8 -144.75(16) . . . . ?
Rh2 Rh1 C1 C8 168.83(12) . . . . ?
C8 C1 C2 C3 1.5(3) . . . . ?
Rh1 C1 C2 C3 104.7(2) . . . . ?
C8 C1 C2 Rh1 -103.2(2) . . . . ?
C5 Rh1 C2 C1 112.77(15) . . . . ?
C6 Rh1 C2 C1 75.40(14) . . . . ?
S1 Rh1 C2 C1 -161.25(13) . . . . ?
S2 Rh1 C2 C1 -93.25(13) . . . . ?
Rh2 Rh1 C2 C1 -147.18(12) . . . . ?
C5 Rh1 C2 C3 -5.94(17) . . . . ?
C6 Rh1 C2 C3 -43.31(18) . . . . ?
C1 Rh1 C2 C3 -118.7(2) . . . . ?
S1 Rh1 C2 C3 80.0(2) . . . . ?
S2 Rh1 C2 C3 148.04(16) . . . . ?
Rh2 Rh1 C2 C3 94.11(16) . . . . ?
C1 C2 C3 C4 -91.1(3) . . . . ?
Rh1 C2 C3 C4 -10.0(3) . . . . ?
C2 C3 C4 C5 28.3(3) . . . . ?
C3 C4 C5 C6 48.7(3) . . . . ?
C3 C4 C5 Rh1 -32.5(2) . . . . ?
C1 Rh1 C5 C6 -65.35(14) . . . . ?
C2 Rh1 C5 C6 -100.24(14) . . . . ?
S1 Rh1 C5 C6 101.54(13) . . . . ?
S2 Rh1 C5 C6 158.01(12) . . . . ?
Rh2 Rh1 C5 C6 154.53(12) . . . . ?
C6 Rh1 C5 C4 121.0(2) . . . . ?
C1 Rh1 C5 C4 55.62(17) . . . . ?
C2 Rh1 C5 C4 20.73(16) . . . . ?
S1 Rh1 C5 C4 -137.49(15) . . . . ?
S2 Rh1 C5 C4 -81.0(2) . . . . ?
Rh2 Rh1 C5 C4 -84.50(16) . . . . ?
C4 C5 C6 C7 3.8(4) . . . . ?
Rh1 C5 C6 C7 105.9(2) . . . . ?
C4 C5 C6 Rh1 -102.1(2) . . . . ?
C1 Rh1 C6 C5 114.45(15) . . . . ?
C2 Rh1 C6 C5 77.49(14) . . . . ?
S1 Rh1 C6 C5 -84.12(13) . . . . ?
S2 Rh1 C6 C5 -144.91(19) . . . . ?
Rh2 Rh1 C6 C5 -36.38(17) . . . . ?
C5 Rh1 C6 C7 -118.5(2) . . . . ?
C1 Rh1 C6 C7 -4.03(17) . . . . ?
C2 Rh1 C6 C7 -41.00(18) . . . . ?
S1 Rh1 C6 C7 157.39(16) . . . . ?
S2 Rh1 C6 C7 96.6(3) . . . . ?
Rh2 Rh1 C6 C7 -154.86(13) . . . . ?
C5 C6 C7 C8 -92.1(3) . . . . ?
Rh1 C6 C7 C8 -11.1(3) . . . . ?
C2 C1 C8 C7 50.6(3) . . . . ?
Rh1 C1 C8 C7 -30.4(3) . . . . ?
C6 C7 C8 C1 27.3(3) . . . . ?
C14 Rh2 C9 C10 -99.77(14) . . . . ?
C13 Rh2 C9 C10 -64.69(15) . . . . ?
S2 Rh2 C9 C10 103.59(13) . . . . ?
S1 Rh2 C9 C10 163.52(12) . . . . ?
Rh1 Rh2 C9 C10 157.25(12) . . . . ?
C14 Rh2 C9 C16 22.45(17) . . . . ?
C13 Rh2 C9 C16 57.53(18) . . . . ?
C10 Rh2 C9 C16 122.2(2) . . . . ?
S2 Rh2 C9 C16 -134.20(16) . . . . ?
S1 Rh2 C9 C16 -74.3(2) . . . . ?
Rh1 Rh2 C9 C16 -80.53(16) . . . . ?
C16 C9 C10 C11 4.1(4) . . . . ?
Rh2 C9 C10 C11 105.2(2) . . . . ?
C16 C9 C10 Rh2 -101.0(2) . . . . ?
C14 Rh2 C10 C9 77.92(14) . . . . ?
C13 Rh2 C10 C9 115.07(15) . . . . ?
S2 Rh2 C10 C9 -83.29(13) . . . . ?
S1 Rh2 C10 C9 -151.1(2) . . . . ?
Rh1 Rh2 C10 C9 -32.92(17) . . . . ?
C9 Rh2 C10 C11 -118.5(2) . . . . ?
C14 Rh2 C10 C11 -40.55(18) . . . . ?
C13 Rh2 C10 C11 -3.40(17) . . . . ?
S2 Rh2 C10 C11 158.24(16) . . . . ?
S1 Rh2 C10 C11 90.4(3) . . . . ?
Rh1 Rh2 C10 C11 -151.39(13) . . . . ?
C9 C10 C11 C12 -94.0(3) . . . . ?
Rh2 C10 C11 C12 -13.6(3) . . . . ?
C10 C11 C12 C13 30.9(3) . . . . ?
C11 C12 C13 C14 47.4(3) . . . . ?
C11 C12 C13 Rh2 -33.5(3) . . . . ?
C9 Rh2 C13 C14 -67.61(14) . . . . ?
C10 Rh2 C13 C14 -101.75(15) . . . . ?
S2 Rh2 C13 C14 151.54(17) . . . . ?
S1 Rh2 C13 C14 93.21(13) . . . . ?
Rh1 Rh2 C13 C14 47.55(16) . . . . ?
C9 Rh2 C13 C12 53.99(18) . . . . ?
C14 Rh2 C13 C12 121.6(2) . . . . ?
C10 Rh2 C13 C12 19.86(17) . . . . ?
S2 Rh2 C13 C12 -86.9(3) . . . . ?
S1 Rh2 C13 C12 -145.19(16) . . . . ?
Rh1 Rh2 C13 C12 169.15(13) . . . . ?
C12 C13 C14 C15 1.7(4) . . . . ?
Rh2 C13 C14 C15 104.3(2) . . . . ?
C12 C13 C14 Rh2 -102.6(2) . . . . ?
C9 Rh2 C14 C13 112.63(15) . . . . ?
C10 Rh2 C14 C13 75.42(14) . . . . ?
S2 Rh2 C14 C13 -157.24(13) . . . . ?
S1 Rh2 C14 C13 -93.32(13) . . . . ?
Rh1 Rh2 C14 C13 -146.67(12) . . . . ?
C9 Rh2 C14 C15 -6.91(17) . . . . ?
C13 Rh2 C14 C15 -119.5(2) . . . . ?
C10 Rh2 C14 C15 -44.12(18) . . . . ?
S2 Rh2 C14 C15 83.2(2) . . . . ?
S1 Rh2 C14 C15 147.14(16) . . . . ?
Rh1 Rh2 C14 C15 93.78(17) . . . . ?
C13 C14 C15 C16 -91.4(3) . . . . ?
Rh2 C14 C15 C16 -10.1(3) . . . . ?
C10 C9 C16 C15 46.7(3) . . . . ?
Rh2 C9 C16 C15 -34.6(3) . . . . ?
C14 C15 C16 C9 30.0(3) . . . . ?
Rh1 S1 C17 C18 74.97(14) . . . . ?
Rh2 S1 C17 C18 150.03(14) . . . . ?
Rh1 S1 C17 C19 -158.74(15) . . . . ?
Rh2 S1 C17 C19 -83.68(14) . . . . ?
Rh1 S1 C17 S2 -38.35(7) . . . . ?
Rh2 S1 C17 S2 36.71(7) . . . . ?
Rh2 S2 C17 C18 -150.19(14) . . . . ?
Rh1 S2 C17 C18 -75.57(14) . . . . ?
Rh2 S2 C17 C19 83.18(14) . . . . ?
Rh1 S2 C17 C19 157.80(15) . . . . ?
Rh2 S2 C17 S1 -36.80(7) . . . . ?
Rh1 S2 C17 S1 37.83(7) . . . . ?
C19 C17 C18 C21 58.2(2) . . . . ?
S1 C17 C18 C21 -173.60(15) . . . . ?
S2 C17 C18 C21 -70.6(2) . . . . ?
C19 C17 C18 C20 -68.4(2) . . . . ?
S1 C17 C18 C20 59.8(2) . . . . ?
S2 C17 C18 C20 162.79(15) . . . . ?
C18 C17 C19 C23 131.8(2) . . . . ?
S1 C17 C19 C23 6.0(2) . . . . ?
S2 C17 C19 C23 -102.2(2) . . . . ?
C18 C17 C19 C22 -102.2(2) . . . . ?
S1 C17 C19 C22 132.08(18) . . . . ?
S2 C17 C19 C22 23.8(2) . . . . ?
